data_4034742
loop_
_publ_author_name
'Rouh, Hossein'
'Liu, Yangxue'
'Katakam, Nandakumar'
'Pham, Lilian'
'Zhu, Yi-Long'
'Li, Guigen'

_publ_section_title
;
 Synthesis of Functionalized Chromene and Chroman Derivatives via Cesium
 Carbonate Promoted Formal [4 + 2] Annulation of 2'-Hydroxychalcones with
 Allenoates.
;
_journal_issue 24
_journal_name_full 'The Journal of organic chemistry'
_journal_page_first 15372
_journal_page_last 15379
_journal_paper_doi 10.1021/acs.joc.8b02627
_journal_volume 83
_journal_year 2018
_chemical_formula_sum 'C26 H22 O4'
_chemical_formula_weight 398.43
_space_group_IT_number 15
_space_group_name_Hall '-C 2yc'
_space_group_name_H-M_alt 'C 1 2/c 1'
_symmetry_cell_setting monoclinic
_symmetry_Int_Tables_number 15
_symmetry_space_group_name_Hall '-C 2yc'
_symmetry_space_group_name_H-M 'C 1 2/c 1'
_atom_sites_solution_hydrogens geom
_atom_sites_solution_primary dual
_atom_sites_solution_secondary difmap
_audit_creation_date 2018-08-01T14:58:18-00:00
_audit_creation_method 'WinGX routine CIF_UPDATE'
_cell_angle_alpha 90
_cell_angle_beta 104.542(2)
_cell_angle_gamma 90
_cell_formula_units_Z 8
_cell_length_a 19.403(3)
_cell_length_b 5.6089(8)
_cell_length_c 37.416(6)
_cell_measurement_reflns_used 3857
_cell_measurement_temperature 100(2)
_cell_measurement_theta_max 25.48
_cell_measurement_theta_min 2.25
_cell_volume 3941.5(10)
_computing_cell_refinement 'Bruker SAINT'
_computing_data_collection 'Bruker APEX2'
_computing_data_reduction 'Bruker SAINT'
_computing_structure_refinement 'SHELXL-2016/6 (Sheldrick, 2016)'
_computing_structure_solution 'SHELXT 2014/5 (Sheldrick, 2014)'
_diffrn_ambient_temperature 100(2)
_diffrn_measured_fraction_theta_full 1
_diffrn_measured_fraction_theta_max 0.999
_diffrn_measurement_device_type 'Bruker APEX-II CCD'
_diffrn_measurement_method '\w scans'
_diffrn_radiation_monochromator graphite
_diffrn_radiation_source 'fine-focus sealed tube'
_diffrn_radiation_type MoK\a
_diffrn_radiation_wavelength 0.71073
_diffrn_reflns_av_R_equivalents 0.0475
_diffrn_reflns_av_unetI/netI 0.0385
_diffrn_reflns_Laue_measured_fraction_full 1
_diffrn_reflns_Laue_measured_fraction_max 0.999
_diffrn_reflns_limit_h_max 24
_diffrn_reflns_limit_h_min -24
_diffrn_reflns_limit_k_max 7
_diffrn_reflns_limit_k_min -7
_diffrn_reflns_limit_l_max 47
_diffrn_reflns_limit_l_min -47
_diffrn_reflns_number 21963
_diffrn_reflns_point_group_measured_fraction_full 1
_diffrn_reflns_point_group_measured_fraction_max 0.999
_diffrn_reflns_theta_full 25.242
_diffrn_reflns_theta_max 27.136
_diffrn_reflns_theta_min 1.124
_exptl_absorpt_coefficient_mu 0.09
_exptl_absorpt_correction_T_max 0.7455
_exptl_absorpt_correction_T_min 0.6969
_exptl_absorpt_correction_type multi-scan
_exptl_absorpt_process_details SADABS
_exptl_crystal_colour colourless
_exptl_crystal_density_diffrn 1.343
_exptl_crystal_description column
_exptl_crystal_F_000 1680
_exptl_crystal_size_max 0.48
_exptl_crystal_size_mid 0.195
_exptl_crystal_size_min 0.105
_refine_diff_density_max 0.23
_refine_diff_density_min -0.25
_refine_diff_density_rms 0.044
_refine_ls_extinction_method none
_refine_ls_goodness_of_fit_ref 1.053
_refine_ls_hydrogen_treatment constr
_refine_ls_matrix_type full
_refine_ls_number_parameters 272
_refine_ls_number_reflns 4347
_refine_ls_number_restraints 0
_refine_ls_restrained_S_all 1.053
_refine_ls_R_factor_all 0.0573
_refine_ls_R_factor_gt 0.0401
_refine_ls_shift/su_max 0.001
_refine_ls_shift/su_mean 0
_refine_ls_structure_factor_coef Fsqd
_refine_ls_weighting_details 'w=1/[\s^2^(Fo^2^)+(0.0356P)^2^+1.6944P] where P=(Fo^2^+2Fc^2^)/3'
_refine_ls_weighting_scheme calc
_refine_ls_wR_factor_gt 0.0853
_refine_ls_wR_factor_ref 0.0927
_reflns_Friedel_coverage 0
_reflns_number_gt 3314
_reflns_number_total 4347
_reflns_threshold_expression 'I > 2\s(I)'
_cod_data_source_file jo8b02627_si_002.cif
_cod_data_source_block li18_08
_cod_original_cell_volume 3941.6(10)
_cod_original_sg_symbol_H-M 'C 2/c'
_cod_database_code 4034742
_shelx_estimated_absorpt_t_min 0.958
_shelx_estimated_absorpt_t_max 0.991

loop_
_symmetry_equiv_pos_as_xyz
'x, y, z'
'-x, y, -z+1/2'
'x+1/2, y+1/2, z'
'-x+1/2, y+1/2, -z+1/2'
'-x, -y, -z'
'x, -y, z-1/2'
'-x+1/2, -y+1/2, -z'
'x+1/2, -y+1/2, z-1/2'

loop_
_atom_site_label
_atom_site_type_symbol
_atom_site_fract_x
_atom_site_fract_y
_atom_site_fract_z
_atom_site_U_iso_or_equiv
_atom_site_adp_type
_atom_site_occupancy
_atom_site_site_symmetry_order
_atom_site_calc_flag
_atom_site_refinement_flags_posn
_atom_site_refinement_flags_adp
O1 O 0.72735(5) 0.92628(17) 0.66185(3) 0.0238(2) Uani 1 1 d . .
O2 O 0.84431(5) 0.15759(16) 0.60570(3) 0.0190(2) Uani 1 1 d . .
O3 O 0.63829(5) 0.62659(17) 0.56716(3) 0.0197(2) Uani 1 1 d . .
O4 O 0.66149(5) 0.37826(19) 0.52479(3) 0.0269(3) Uani 1 1 d . .
C1 C 0.67778(7) 0.6948(2) 0.70146(4) 0.0160(3) Uani 1 1 d . .
C2 C 0.68721(7) 0.8765(3) 0.72765(4) 0.0186(3) Uani 1 1 d . .
H2 H 0.713483 1.014905 0.724712 0.022 Uiso 1 1 calc R U
C3 C 0.65868(8) 0.8571(3) 0.75782(4) 0.0217(3) Uani 1 1 d . .
H3 H 0.665178 0.982133 0.775484 0.026 Uiso 1 1 calc R U
C4 C 0.62051(8) 0.6549(3) 0.76232(4) 0.0227(3) Uani 1 1 d . .
H4 H 0.60035 0.642089 0.782898 0.027 Uiso 1 1 calc R U
C5 C 0.61189(7) 0.4722(3) 0.73680(4) 0.0213(3) Uani 1 1 d . .
H5 H 0.586275 0.333019 0.740087 0.026 Uiso 1 1 calc R U
C6 C 0.64040(7) 0.4907(2) 0.70642(4) 0.0187(3) Uani 1 1 d . .
H6 H 0.634412 0.364251 0.689015 0.022 Uiso 1 1 calc R U
C7 C 0.70861(7) 0.7281(2) 0.66903(4) 0.0162(3) Uani 1 1 d . .
C8 C 0.71535(7) 0.5151(2) 0.64545(4) 0.0163(3) Uani 1 1 d . .
H8A H 0.667259 0.467439 0.631046 0.02 Uiso 1 1 calc R U
H8B H 0.735676 0.380227 0.661773 0.02 Uiso 1 1 calc R U
C9 C 0.76248(7) 0.5623(2) 0.61858(4) 0.0154(3) Uani 1 1 d . .
H9 H 0.75518 0.731794 0.610197 0.018 Uiso 1 1 calc R U
C10 C 0.84041(7) 0.5302(2) 0.63765(4) 0.0163(3) Uani 1 1 d . .
C11 C 0.87655(7) 0.3279(2) 0.63133(4) 0.0169(3) Uani 1 1 d . .
C12 C 0.94710(7) 0.2851(3) 0.64939(4) 0.0211(3) Uani 1 1 d . .
H12 H 0.970254 0.144144 0.644461 0.025 Uiso 1 1 calc R U
C13 C 0.98321(8) 0.4499(3) 0.67459(4) 0.0235(3) Uani 1 1 d . .
H13 H 1.031248 0.421526 0.687563 0.028 Uiso 1 1 calc R U
C14 C 0.94902(8) 0.6577(3) 0.68094(4) 0.0224(3) Uani 1 1 d . .
H14 H 0.974003 0.772999 0.697924 0.027 Uiso 1 1 calc R U
C15 C 0.87866(7) 0.6966(3) 0.66254(4) 0.0193(3) Uani 1 1 d . .
H15 H 0.85595 0.839661 0.666961 0.023 Uiso 1 1 calc R U
C16 C 0.74300(7) 0.4045(2) 0.58472(4) 0.0159(3) Uani 1 1 d . .
C17 C 0.78209(7) 0.2143(2) 0.58045(4) 0.0168(3) Uani 1 1 d . .
C18 C 0.67853(7) 0.4615(2) 0.55554(4) 0.0185(3) Uani 1 1 d . .
C19 C 0.57309(8) 0.6868(3) 0.54026(4) 0.0239(3) Uani 1 1 d . .
H19A H 0.543236 0.542499 0.533627 0.029 Uiso 1 1 calc R U
H19B H 0.584214 0.748959 0.517579 0.029 Uiso 1 1 calc R U
C20 C 0.53336(7) 0.8719(3) 0.55606(4) 0.0188(3) Uani 1 1 d . .
C21 C 0.56664(8) 1.0356(3) 0.58241(4) 0.0240(3) Uani 1 1 d . .
H21 H 0.616642 1.027391 0.592543 0.029 Uiso 1 1 calc R U
C22 C 0.52706(8) 1.2116(3) 0.59403(4) 0.0271(4) Uani 1 1 d . .
H22 H 0.550159 1.322683 0.612296 0.033 Uiso 1 1 calc R U
C23 C 0.45424(8) 1.2273(3) 0.57932(4) 0.0239(3) Uani 1 1 d . .
H23 H 0.42753 1.35037 0.587004 0.029 Uiso 1 1 calc R U
C24 C 0.42084(8) 1.0617(3) 0.55332(4) 0.0239(3) Uani 1 1 d . .
H24 H 0.370823 1.069922 0.543231 0.029 Uiso 1 1 calc R U
C25 C 0.46004(8) 0.8842(3) 0.54195(4) 0.0231(3) Uani 1 1 d . .
H25 H 0.436632 0.769673 0.524341 0.028 Uiso 1 1 calc R U
C26 C 0.76864(8) 0.0349(3) 0.55000(4) 0.0214(3) Uani 1 1 d . .
H26A H 0.717257 0.009676 0.540785 0.032 Uiso 1 1 calc R U
H26B H 0.791676 -0.116049 0.559347 0.032 Uiso 1 1 calc R U
H26C H 0.788167 0.093362 0.529894 0.032 Uiso 1 1 calc R U

loop_
_atom_site_aniso_label
_atom_site_aniso_U_11
_atom_site_aniso_U_22
_atom_site_aniso_U_33
_atom_site_aniso_U_23
_atom_site_aniso_U_13
_atom_site_aniso_U_12
O1 0.0329(6) 0.0154(5) 0.0267(6) -0.0003(4) 0.0140(5) -0.0002(4)
O2 0.0184(5) 0.0176(5) 0.0198(5) -0.0017(4) 0.0026(4) 0.0036(4)
O3 0.0173(5) 0.0237(5) 0.0164(5) -0.0009(4) 0.0013(4) 0.0061(4)
O4 0.0258(6) 0.0371(6) 0.0159(5) -0.0066(5) 0.0018(4) 0.0073(5)
C1 0.0135(7) 0.0171(7) 0.0156(7) 0.0011(5) 0.0006(5) 0.0040(5)
C2 0.0176(7) 0.0186(7) 0.0189(7) -0.0012(6) 0.0031(6) 0.0026(6)
C3 0.0235(8) 0.0244(8) 0.0159(7) -0.0028(6) 0.0023(6) 0.0067(6)
C4 0.0212(8) 0.0310(8) 0.0168(7) 0.0033(6) 0.0064(6) 0.0067(6)
C5 0.0184(7) 0.0232(8) 0.0223(8) 0.0037(6) 0.0052(6) 0.0002(6)
C6 0.0184(7) 0.0188(7) 0.0176(7) -0.0007(6) 0.0025(6) 0.0016(6)
C7 0.0139(7) 0.0161(7) 0.0170(7) -0.0001(6) 0.0013(5) 0.0015(5)
C8 0.0172(7) 0.0156(7) 0.0157(7) -0.0007(5) 0.0036(5) 0.0007(5)
C9 0.0169(7) 0.0143(7) 0.0151(7) 0.0001(5) 0.0044(5) 0.0007(5)
C10 0.0176(7) 0.0183(7) 0.0135(7) 0.0031(5) 0.0049(5) -0.0005(6)
C11 0.0186(7) 0.0181(7) 0.0141(7) 0.0022(6) 0.0041(6) -0.0011(6)
C12 0.0186(7) 0.0219(8) 0.0235(8) 0.0047(6) 0.0068(6) 0.0039(6)
C13 0.0154(7) 0.0311(9) 0.0221(8) 0.0052(6) 0.0009(6) -0.0001(6)
C14 0.0205(8) 0.0250(8) 0.0201(7) 0.0008(6) 0.0024(6) -0.0043(6)
C15 0.0201(7) 0.0199(7) 0.0185(7) 0.0010(6) 0.0061(6) -0.0001(6)
C16 0.0159(7) 0.0184(7) 0.0141(7) -0.0001(5) 0.0050(5) -0.0010(5)
C17 0.0165(7) 0.0193(7) 0.0147(7) 0.0020(6) 0.0044(6) -0.0007(6)
C18 0.0190(7) 0.0197(7) 0.0179(7) -0.0007(6) 0.0068(6) 0.0010(6)
C19 0.0209(8) 0.0319(9) 0.0162(7) -0.0004(6) -0.0004(6) 0.0089(6)
C20 0.0189(7) 0.0218(7) 0.0158(7) 0.0034(6) 0.0044(6) 0.0033(6)
C21 0.0168(7) 0.0268(8) 0.0279(8) -0.0007(7) 0.0047(6) 0.0002(6)
C22 0.0248(8) 0.0252(8) 0.0316(9) -0.0091(7) 0.0077(7) -0.0031(7)
C23 0.0235(8) 0.0232(8) 0.0274(8) 0.0009(6) 0.0110(7) 0.0044(6)
C24 0.0182(7) 0.0307(8) 0.0221(8) 0.0020(6) 0.0042(6) 0.0044(6)
C25 0.0217(8) 0.0272(8) 0.0186(7) -0.0015(6) 0.0016(6) 0.0025(6)
C26 0.0251(8) 0.0197(7) 0.0204(8) -0.0018(6) 0.0076(6) 0.0017(6)

loop_
_atom_type_symbol
_atom_type_description
_atom_type_scat_dispersion_real
_atom_type_scat_dispersion_imag
_atom_type_scat_source
C C 0.0033 0.0016 'International Tables Vol C Tables 4.2.6.8 and 6.1.1.4'
H H 0 0 'International Tables Vol C Tables 4.2.6.8 and 6.1.1.4'
O O 0.0106 0.006 'International Tables Vol C Tables 4.2.6.8 and 6.1.1.4'

loop_
_geom_angle_atom_site_label_1
_geom_angle_atom_site_label_2
_geom_angle_atom_site_label_3
_geom_angle
C17 O2 C11 118.90(11)
C18 O3 C19 114.29(11)
C6 C1 C2 119.23(13)
C6 C1 C7 122.66(12)
C2 C1 C7 118.11(12)
C3 C2 C1 120.56(14)
C3 C2 H2 119.7
C1 C2 H2 119.7
C2 C3 C4 119.95(14)
C2 C3 H3 120
C4 C3 H3 120
C5 C4 C3 119.87(13)
C5 C4 H4 120.1
C3 C4 H4 120.1
C4 C5 C6 120.45(14)
C4 C5 H5 119.8
C6 C5 H5 119.8
C5 C6 C1 119.92(13)
C5 C6 H6 120
C1 C6 H6 120
O1 C7 C1 119.68(12)
O1 C7 C8 121.19(12)
C1 C7 C8 119.14(12)
C7 C8 C9 113.42(11)
C7 C8 H8A 108.9
C9 C8 H8A 108.9
C7 C8 H8B 108.9
C9 C8 H8B 108.9
H8A C8 H8B 107.7
C10 C9 C16 109.59(11)
C10 C9 C8 111.01(11)
C16 C9 C8 112.40(11)
C10 C9 H9 107.9
C16 C9 H9 107.9
C8 C9 H9 107.9
C11 C10 C15 117.08(13)
C11 C10 C9 120.40(12)
C15 C10 C9 122.51(12)
C10 C11 O2 121.52(12)
C10 C11 C12 122.59(13)
O2 C11 C12 115.87(12)
C13 C12 C11 119.13(13)
C13 C12 H12 120.4
C11 C12 H12 120.4
C12 C13 C14 119.74(13)
C12 C13 H13 120.1
C14 C13 H13 120.1
C15 C14 C13 120.04(14)
C15 C14 H14 120
C13 C14 H14 120
C14 C15 C10 121.38(13)
C14 C15 H15 119.3
C10 C15 H15 119.3
C17 C16 C18 118.98(12)
C17 C16 C9 122.33(12)
C18 C16 C9 118.69(12)
C16 C17 O2 121.94(12)
C16 C17 C26 129.12(13)
O2 C17 C26 108.94(11)
O4 C18 O3 121.94(13)
O4 C18 C16 126.84(13)
O3 C18 C16 111.21(11)
O3 C19 C20 109.50(11)
O3 C19 H19A 109.8
C20 C19 H19A 109.8
O3 C19 H19B 109.8
C20 C19 H19B 109.8
H19A C19 H19B 108.2
C21 C20 C25 119.24(14)
C21 C20 C19 123.11(13)
C25 C20 C19 117.58(13)
C20 C21 C22 120.01(14)
C20 C21 H21 120
C22 C21 H21 120
C23 C22 C21 120.75(14)
C23 C22 H22 119.6
C21 C22 H22 119.6
C24 C23 C22 119.22(14)
C24 C23 H23 120.4
C22 C23 H23 120.4
C23 C24 C25 120.20(14)
C23 C24 H24 119.9
C25 C24 H24 119.9
C24 C25 C20 120.56(14)
C24 C25 H25 119.7
C20 C25 H25 119.7
C17 C26 H26A 109.5
C17 C26 H26B 109.5
H26A C26 H26B 109.5
C17 C26 H26C 109.5
H26A C26 H26C 109.5
H26B C26 H26C 109.5

loop_
_geom_bond_atom_site_label_1
_geom_bond_atom_site_label_2
_geom_bond_distance
O1 C7 1.2202(16)
O2 C17 1.3706(16)
O2 C11 1.3864(16)
O3 C18 1.3513(16)
O3 C19 1.4451(16)
O4 C18 1.2084(16)
C1 C6 1.3924(19)
C1 C2 1.3937(19)
C1 C7 1.4932(19)
C2 C3 1.381(2)
C2 H2 0.95
C3 C4 1.388(2)
C3 H3 0.95
C4 C5 1.382(2)
C4 H4 0.95
C5 C6 1.3874(19)
C5 H5 0.95
C6 H6 0.95
C7 C8 1.5101(18)
C8 C9 1.5422(18)
C8 H8A 0.99
C8 H8B 0.99
C9 C10 1.5121(18)
C9 C16 1.5137(18)
C9 H9 1
C10 C11 1.3851(19)
C10 C15 1.3933(19)
C11 C12 1.3870(19)
C12 C13 1.379(2)
C12 H12 0.95
C13 C14 1.391(2)
C13 H13 0.95
C14 C15 1.3832(19)
C14 H14 0.95
C15 H15 0.95
C16 C17 1.3416(19)
C16 C18 1.4741(19)
C17 C26 1.4930(19)
C19 C20 1.5002(19)
C19 H19A 0.99
C19 H19B 0.99
C20 C21 1.383(2)
C20 C25 1.3893(19)
C21 C22 1.386(2)
C21 H21 0.95
C22 C23 1.384(2)
C22 H22 0.95
C23 C24 1.383(2)
C23 H23 0.95
C24 C25 1.383(2)
C24 H24 0.95
C25 H25 0.95
C26 H26A 0.98
C26 H26B 0.98
C26 H26C 0.98
